data_4027237
loop_
_publ_author_name
'Antonio Latorre'
'Irakusne L\'opez'
'Victoria Ram\'irez'
'Santiago Rodr\'iguez'
'Javier Izquierdo'
'Florenci V. Gonz\'alez'
'Cristian Vicent'

_publ_section_title
;
 Radical Mechanism in the Elimination of 2-Arylsulfinyl Esters
;
_journal_name_full 'Journal of Organic Chemistry'
_journal_page_first 5191
_journal_page_last 5197
_journal_paper_doi 10.1021/jo300699w
_journal_volume 77
_journal_year 2012
_chemical_absolute_configuration syn
_chemical_formula_sum 'C12 H14 O5 S'
_chemical_formula_weight 270.28
_chemical_name_systematic
; 
 ? 
;
_space_group_IT_number 4
_symmetry_cell_setting monoclinic
_symmetry_Int_Tables_number 4
_symmetry_space_group_name_Hall 'P 2yb'
_symmetry_space_group_name_H-M 'P 1 21 1'
_atom_sites_solution_hydrogens geom
_atom_sites_solution_primary direct
_atom_sites_solution_secondary difmap
_audit_creation_method SHELXL-97
_cell_angle_alpha 90.00
_cell_angle_beta 95.816(3)
_cell_angle_gamma 90.00
_cell_formula_units_Z 2
_cell_length_a 4.8321(7)
_cell_length_b 21.157(3)
_cell_length_c 6.4661(9)
_cell_measurement_reflns_used 2104
_cell_measurement_temperature 293(2)
_cell_measurement_theta_max 26.65
_cell_measurement_theta_min 3.17
_cell_volume 657.64(16)
_computing_cell_refinement 'Bruker SMART'
_computing_data_collection 'Bruker SMART'
_computing_data_reduction 'Bruker SAINT'
_computing_molecular_graphics 'Bruker SHELXTL'
_computing_publication_material 'Bruker SHELXTL'
_computing_structure_refinement 'SHELXL-97 (Sheldrick, 1997)'
_computing_structure_solution 'SHELXS-97 (Sheldrick, 1990)'
_diffrn_ambient_temperature 293(2)
_diffrn_measured_fraction_theta_full 0.969
_diffrn_measured_fraction_theta_max 0.969
_diffrn_measurement_device_type 'CCD area detector'
_diffrn_measurement_method 'phi and omega scans'
_diffrn_radiation_monochromator graphite
_diffrn_radiation_source 'fine-focus sealed tube'
_diffrn_radiation_type MoK\a
_diffrn_radiation_wavelength 0.71073
_diffrn_reflns_av_R_equivalents 0.0247
_diffrn_reflns_av_sigmaI/netI 0.0453
_diffrn_reflns_limit_h_max 6
_diffrn_reflns_limit_h_min -6
_diffrn_reflns_limit_k_max 29
_diffrn_reflns_limit_k_min -23
_diffrn_reflns_limit_l_max 8
_diffrn_reflns_limit_l_min -8
_diffrn_reflns_number 5373
_diffrn_reflns_theta_full 30.49
_diffrn_reflns_theta_max 30.49
_diffrn_reflns_theta_min 1.93
_exptl_absorpt_coefficient_mu 0.256
_exptl_absorpt_correction_T_max 0.9783
_exptl_absorpt_correction_T_min 0.8413
_exptl_absorpt_correction_type empirical
_exptl_absorpt_process_details 'Bruker SADABS'
_exptl_crystal_colour Colorless
_exptl_crystal_density_diffrn 1.365
_exptl_crystal_description Fiber
_exptl_crystal_F_000 284
_exptl_crystal_size_max 0.60
_exptl_crystal_size_mid 0.10
_exptl_crystal_size_min 0.09
_refine_diff_density_max 0.268
_refine_diff_density_min -0.180
_refine_diff_density_rms 0.043
_refine_ls_abs_structure_details 'Flack H D (1983), Acta Cryst. A39, 876-881'
_refine_ls_abs_structure_Flack -0.03(8)
_refine_ls_extinction_method none
_refine_ls_goodness_of_fit_ref 1.030
_refine_ls_hydrogen_treatment mixed
_refine_ls_matrix_type full
_refine_ls_number_parameters 176
_refine_ls_number_reflns 3114
_refine_ls_number_restraints 1
_refine_ls_restrained_S_all 1.029
_refine_ls_R_factor_all 0.0685
_refine_ls_R_factor_gt 0.0424
_refine_ls_shift/su_max 0.000
_refine_ls_shift/su_mean 0.000
_refine_ls_structure_factor_coef Fsqd
_refine_ls_weighting_details 'calc w=1/[\s^2^(Fo^2^)+(0.0536P)^2^+0.0000P] where P=(Fo^2^+2Fc^2^)/3'
_refine_ls_weighting_scheme calc
_refine_ls_wR_factor_gt 0.0928
_refine_ls_wR_factor_ref 0.1034
_reflns_number_gt 2272
_reflns_number_total 3114
_reflns_threshold_expression >2sigma(I)
_cod_data_source_file jo300699w_si_001.cif
_cod_data_source_block str890m
_cod_original_cell_volume 657.65(16)
_cod_database_code 4027237

loop_
_symmetry_equiv_pos_as_xyz
'x, y, z'
'-x, y+1/2, -z'

loop_
_atom_site_label
_atom_site_type_symbol
_atom_site_fract_x
_atom_site_fract_y
_atom_site_fract_z
_atom_site_U_iso_or_equiv
_atom_site_adp_type
_atom_site_occupancy
_atom_site_symmetry_multiplicity
_atom_site_calc_flag
_atom_site_refinement_flags
O5 O 0.4439(5) 0.61442(12) 0.4701(3) 0.0696(6) Uani 1 1 d .
S1 S 0.58667(10) 0.52095(3) -0.03446(10) 0.04269(16) Uani 1 1 d .
O1 O 0.4044(4) 0.73786(9) 0.2452(3) 0.0513(5) Uani 1 1 d .
O2 O 0.7220(4) 0.54791(10) -0.2019(3) 0.0551(5) Uani 1 1 d .
C8 C 0.5054(5) 0.63855(11) 0.1168(4) 0.0395(5) Uani 1 1 d .
H8 H 0.6541 0.6458 0.0272 0.047 Uiso 1 1 calc R
O4 O 0.1124(4) 0.70368(12) -0.0155(3) 0.0616(6) Uani 1 1 d .
C13 C 0.6305(5) 0.64252(14) 0.3418(4) 0.0494(6) Uani 1 1 d .
H9 H 0.8141 0.6225 0.3612 0.059 Uiso 1 1 calc R
C1 C 0.3667(5) 0.45942(12) -0.1363(5) 0.0459(6) Uani 1 1 d .
O3 O 0.7601(4) 0.49954(10) 0.1442(3) 0.0626(6) Uani 1 1 d .
C10 C 0.3168(5) 0.69524(13) 0.1020(4) 0.0438(6) Uani 1 1 d .
C7 C 0.3519(5) 0.57876(13) 0.0442(4) 0.0475(6) Uani 1 1 d .
H7A H 0.2148 0.5886 -0.0714 0.057 Uiso 1 1 calc R
H6B H 0.2546 0.5620 0.1562 0.057 Uiso 1 1 calc R
C2 C 0.2469(6) 0.46278(15) -0.3376(5) 0.0588(7) Uani 1 1 d .
H5 H 0.2917 0.4956 -0.4239 0.071 Uiso 1 1 calc R
C11 C 0.6508(6) 0.71347(14) 0.3742(4) 0.0506(6) Uani 1 1 d .
C3 C 0.1234(9) 0.36369(19) -0.0865(8) 0.0810(11) Uani 1 1 d .
C4 C 0.0024(8) 0.36793(18) -0.2832(7) 0.0787(11) Uani 1 1 d .
C5 C 0.3089(7) 0.40980(16) -0.0087(6) 0.0668(8) Uani 1 1 d .
H1 H 0.3930 0.4074 0.1270 0.080 Uiso 1 1 calc R
C6 C 0.0596(8) 0.41698(17) -0.4101(6) 0.0762(9) Uani 1 1 d .
H2 H -0.0279 0.4193 -0.5448 0.091 Uiso 1 1 calc R
C12 C 0.6359(8) 0.7381(2) 0.5926(5) 0.0796(10) Uani 1 1 d .
H11A H 0.6420 0.7834 0.5916 0.119 Uiso 1 1 calc R
H12B H 0.7908 0.7221 0.6820 0.119 Uiso 1 1 calc R
H13C H 0.4654 0.7243 0.6425 0.119 Uiso 1 1 calc R
H3 H 0.078(10) 0.334(3) 0.001(6) 0.110(16) Uiso 1 1 d .
H10 H 0.813(6) 0.7301(14) 0.310(4) 0.050(7) Uiso 1 1 d .
H4 H -0.131(8) 0.342(2) -0.337(5) 0.079(11) Uiso 1 1 d .

loop_
_atom_site_aniso_label
_atom_site_aniso_U_11
_atom_site_aniso_U_22
_atom_site_aniso_U_33
_atom_site_aniso_U_23
_atom_site_aniso_U_13
_atom_site_aniso_U_12
O5 0.0723(14) 0.0731(15) 0.0637(12) 0.0236(11) 0.0080(11) -0.0178(12)
S1 0.0328(3) 0.0373(3) 0.0575(3) 0.0054(3) 0.0024(2) 0.0013(3)
O1 0.0562(11) 0.0430(10) 0.0528(10) -0.0018(8) -0.0036(9) 0.0079(8)
O2 0.0419(9) 0.0551(11) 0.0698(12) 0.0031(10) 0.0134(9) -0.0076(8)
C8 0.0305(11) 0.0380(13) 0.0498(13) 0.0027(11) 0.0042(10) -0.0014(10)
O4 0.0521(10) 0.0621(15) 0.0664(12) 0.0010(10) -0.0152(10) 0.0135(10)
C13 0.0385(13) 0.0481(15) 0.0597(16) 0.0104(13) -0.0048(12) 0.0019(11)
C1 0.0399(13) 0.0310(13) 0.0681(16) 0.0000(11) 0.0117(12) 0.0019(10)
O3 0.0535(11) 0.0597(13) 0.0711(12) 0.0094(10) -0.0112(10) 0.0084(9)
C10 0.0414(12) 0.0466(14) 0.0433(12) 0.0041(11) 0.0037(11) 0.0023(11)
C7 0.0308(12) 0.0416(14) 0.0699(17) -0.0009(12) 0.0039(12) -0.0008(10)
C2 0.0623(17) 0.0454(16) 0.0674(18) 0.0050(14) 0.0000(15) -0.0083(13)
C11 0.0430(14) 0.0534(16) 0.0538(14) 0.0036(13) -0.0034(12) -0.0050(12)
C3 0.088(3) 0.0437(19) 0.114(3) 0.007(2) 0.023(2) -0.0166(18)
C4 0.072(2) 0.0448(19) 0.118(3) -0.014(2) 0.008(2) -0.0154(17)
C5 0.078(2) 0.0458(18) 0.077(2) 0.0081(15) 0.0111(17) -0.0040(16)
C6 0.078(2) 0.056(2) 0.091(2) -0.0098(19) -0.0102(19) -0.0065(17)
C12 0.092(2) 0.087(3) 0.0556(17) -0.0103(18) -0.0122(18) -0.003(2)

loop_
_atom_type_symbol
_atom_type_description
_atom_type_scat_dispersion_real
_atom_type_scat_dispersion_imag
_atom_type_scat_source
C C 0.0033 0.0016 'International Tables Vol C Tables 4.2.6.8 and 6.1.1.4'
H H 0.0000 0.0000 'International Tables Vol C Tables 4.2.6.8 and 6.1.1.4'
O O 0.0106 0.0060 'International Tables Vol C Tables 4.2.6.8 and 6.1.1.4'
S S 0.1246 0.1234 'International Tables Vol C Tables 4.2.6.8 and 6.1.1.4'

loop_
_geom_angle_atom_site_label_1
_geom_angle_atom_site_label_2
_geom_angle_atom_site_label_3
_geom_angle
O3 S1 O2 117.39(12)
O3 S1 C1 110.43(13)
O2 S1 C1 108.30(13)
O3 S1 C7 108.99(13)
O2 S1 C7 107.13(13)
C1 S1 C7 103.69(11)
C10 O1 C11 109.8(2)
C10 C8 C7 111.79(19)
C10 C8 C13 101.3(2)
C7 C8 C13 118.5(2)
C10 C8 H8 108.2
C7 C8 H8 108.2
C13 C8 H8 108.2
O5 C13 C11 111.8(2)
O5 C13 C8 108.8(2)
C11 C13 C8 101.6(2)
O5 C13 H9 111.4
C11 C13 H9 111.4
C8 C13 H9 111.4
C2 C1 C5 121.0(3)
C2 C1 S1 119.7(2)
C5 C1 S1 119.2(3)
O4 C10 O1 121.6(3)
O4 C10 C8 128.0(2)
O1 C10 C8 110.4(2)
C8 C7 S1 110.86(16)
C8 C7 H7A 109.5
S1 C7 H7A 109.5
C8 C7 H6B 109.5
S1 C7 H6B 109.5
H7A C7 H6B 108.1
C1 C2 C6 119.1(3)
C1 C2 H5 120.4
C6 C2 H5 120.4
O1 C11 C12 107.2(2)
O1 C11 C13 103.3(2)
C12 C11 C13 117.4(3)
O1 C11 H10 105.6(15)
C12 C11 H10 112.5(16)
C13 C11 H10 109.8(17)
C4 C3 C5 119.9(4)
C4 C3 H3 122(3)
C5 C3 H3 118(3)
C3 C4 C6 121.5(4)
C3 C4 H4 124(2)
C6 C4 H4 114(2)
C1 C5 C3 118.7(4)
C1 C5 H1 120.6
C3 C5 H1 120.6
C4 C6 C2 119.7(4)
C4 C6 H2 120.1
C2 C6 H2 120.1
C11 C12 H11A 109.5
C11 C12 H12B 109.5
H11A C12 H12B 109.5
C11 C12 H13C 109.5
H11A C12 H13C 109.5
H12B C12 H13C 109.5

loop_
_geom_bond_atom_site_label_1
_geom_bond_atom_site_label_2
_geom_bond_distance
O5 C13 1.416(3)
S1 O3 1.430(2)
S1 O2 1.4383(18)
S1 C1 1.765(3)
S1 C7 1.777(3)
O1 C10 1.331(3)
O1 C11 1.476(3)
C8 C10 1.504(4)
C8 C7 1.517(4)
C8 C13 1.520(4)
C8 H8 0.9800
O4 C10 1.197(3)
C13 C11 1.518(4)
C13 H9 0.9800
C1 C2 1.372(4)
C1 C5 1.381(4)
C7 H7A 0.9700
C7 H6B 0.9700
C2 C6 1.376(5)
C2 H5 0.9300
C11 C12 1.513(4)
C11 H10 0.99(3)
C3 C4 1.348(6)
C3 C5 1.385(5)
C3 H3 0.90(5)
C4 C6 1.368(6)
C4 H4 0.89(4)
C5 H1 0.9300
C6 H2 0.9300
C12 H11A 0.9600
C12 H12B 0.9600
C12 H13C 0.9600
